data_7029420
loop_
_publ_author_name
'Frey, Julien'
'Curchod, Basile F. E.'
'Scopelliti, Rosario'
'Tavernelli, Ivano'
'Rothlisberger, Ursula'
'Nazeeruddin, Mohammad K.'
'Baranoff, Etienne'

_publ_section_title
;
 Structure-property relationships based on Hammett constants in
 cyclometalated iridium(iii) complexes: their application to the design of
 a fluorine-free FIrPic-like emitter.
;
_journal_issue 15
_journal_name_full 'Dalton transactions (Cambridge, England : 2003)'
_journal_page_first 5667
_journal_page_last 5679
_journal_paper_doi 10.1039/c3dt52739e
_journal_volume 43
_journal_year 2014
_chemical_formula_moiety 'C29 H29 Ir N4 O4'
_chemical_formula_sum 'C29 H29 Ir N4 O4'
_chemical_formula_weight 689.76
_space_group_IT_number 15
_symmetry_cell_setting monoclinic
_symmetry_space_group_name_Hall '-C 2yc'
_symmetry_space_group_name_H-M 'C 1 2/c 1'
_atom_sites_solution_hydrogens geom
_atom_sites_solution_primary direct
_atom_sites_solution_secondary difmap
_audit_creation_method SHELXL-97
_audit_update_record
;
2012-07-30 # Formatted by publCIF
;
_cell_angle_alpha 90.00
_cell_angle_beta 90.716(11)
_cell_angle_gamma 90.00
_cell_formula_units_Z 4
_cell_length_a 11.1180(13)
_cell_length_b 22.472(3)
_cell_length_c 12.1117(14)
_cell_measurement_reflns_used 207
_cell_measurement_temperature 100(2)
_cell_measurement_theta_max 22
_cell_measurement_theta_min 3
_cell_volume 3025.8(6)
_computing_cell_refinement 'Dirax/lsq (Duisenberg & Schreurs, 1989-2000)'
_computing_data_collection 'Collect (Bruker AXS BV, 1997-2004)'
_computing_data_reduction 'EvalCCD (Duisenberg & Schreurs, 1990-2000)'
_computing_molecular_graphics 'Bruker SHELXTL'
_computing_publication_material 'Bruker SHELXTL'
_computing_structure_refinement 'SHELXL-97 (Sheldrick, 1997)'
_computing_structure_solution 'SHELXS-97 (Sheldrick, 1990)'
_diffrn_ambient_temperature 100(2)
_diffrn_measured_fraction_theta_full 0.999
_diffrn_measured_fraction_theta_max 0.999
_diffrn_measurement_device_type 'Bruker APEX II CCD'
_diffrn_measurement_method 'phi and omega scans'
_diffrn_radiation_monochromator graphite
_diffrn_radiation_source 'fine-focus sealed tube'
_diffrn_radiation_type MoK\a
_diffrn_radiation_wavelength 0.71073
_diffrn_reflns_av_R_equivalents 0.0431
_diffrn_reflns_av_sigmaI/netI 0.0242
_diffrn_reflns_limit_h_max 15
_diffrn_reflns_limit_h_min -15
_diffrn_reflns_limit_k_max 32
_diffrn_reflns_limit_k_min -32
_diffrn_reflns_limit_l_max 17
_diffrn_reflns_limit_l_min -17
_diffrn_reflns_number 34322
_diffrn_reflns_theta_full 30.70
_diffrn_reflns_theta_max 30.70
_diffrn_reflns_theta_min 3.28
_exptl_absorpt_coefficient_mu 4.450
_exptl_absorpt_correction_T_max 0.7461
_exptl_absorpt_correction_T_min 0.4144
_exptl_absorpt_correction_type multi-scan
_exptl_absorpt_process_details 'SADABS 2008, Bruker AXS, 2008'
_exptl_crystal_colour 'dark orange'
_exptl_crystal_density_diffrn 1.514
_exptl_crystal_density_method 'not measured'
_exptl_crystal_description prismatic
_exptl_crystal_F_000 1360
_exptl_crystal_size_max 0.48
_exptl_crystal_size_mid 0.13
_exptl_crystal_size_min 0.12
_platon_squeeze_details ' '
_refine_diff_density_max 1.388
_refine_diff_density_min -1.079
_refine_diff_density_rms 0.111
_refine_ls_extinction_method none
_refine_ls_goodness_of_fit_ref 1.147
_refine_ls_hydrogen_treatment constr
_refine_ls_matrix_type full
_refine_ls_number_parameters 174
_refine_ls_number_reflns 4681
_refine_ls_number_restraints 0
_refine_ls_restrained_S_all 1.147
_refine_ls_R_factor_all 0.0301
_refine_ls_R_factor_gt 0.0254
_refine_ls_shift/su_max 0.002
_refine_ls_shift/su_mean 0.000
_refine_ls_structure_factor_coef Fsqd
_refine_ls_weighting_details 'calc w=1/[\s^2^(Fo^2^)+(0.0140P)^2^+9.1879P] where P=(Fo^2^+2Fc^2^)/3'
_refine_ls_weighting_scheme calc
_refine_ls_wR_factor_gt 0.0537
_refine_ls_wR_factor_ref 0.0560
_reflns_number_gt 4263
_reflns_number_total 4681
_reflns_threshold_expression >2sigma(I)
_cod_data_source_file c3dt52739e.txt
_cod_data_source_block eb370
_cod_original_cell_volume 3025.9(7)
_cod_original_sg_symbol_H-M 'C 2/c'
_cod_database_code 7029420

loop_
_symmetry_equiv_pos_as_xyz
'x, y, z'
'-x, y, -z+1/2'
'x+1/2, y+1/2, z'
'-x+1/2, y+1/2, -z+1/2'
'-x, -y, -z'
'x, -y, z-1/2'
'-x+1/2, -y+1/2, -z'
'x+1/2, -y+1/2, z-1/2'

loop_
_atom_site_label
_atom_site_type_symbol
_atom_site_fract_x
_atom_site_fract_y
_atom_site_fract_z
_atom_site_U_iso_or_equiv
_atom_site_adp_type
_atom_site_occupancy
_atom_site_symmetry_multiplicity
_atom_site_calc_flag
_atom_site_refinement_flags
Ir1 Ir 0.0000 0.252852(6) 0.2500 0.01853(4) Uani 1 2 d S
O1 O 0.32062(18) 0.10068(8) 0.07717(15) 0.0257(4) Uani 1 1 d .
O2 O 0.13384(18) 0.32162(8) 0.23342(15) 0.0270(4) Uani 1 1 d .
N1 N 0.03844(19) 0.24739(8) 0.41498(16) 0.0189(4) Uani 1 1 d .
N2 N 0.2957(2) 0.09715(10) 0.26743(18) 0.0231(4) Uani 1 1 d .
C1 C -0.0100(2) 0.28396(11) 0.49139(19) 0.0225(5) Uani 1 1 d .
H1 H -0.0666 0.3131 0.4679 0.027 Uiso 1 1 calc R
C2 C 0.0199(3) 0.28042(12) 0.6025(2) 0.0244(5) Uani 1 1 d .
H2 H -0.0153 0.3067 0.6543 0.029 Uiso 1 1 calc R
C3 C 0.1025(3) 0.23751(12) 0.6367(2) 0.0264(5) Uani 1 1 d .
H3 H 0.1257 0.2345 0.7123 0.032 Uiso 1 1 calc R
C4 C 0.1505(2) 0.19924(12) 0.55941(19) 0.0239(5) Uani 1 1 d .
H4 H 0.2064 0.1696 0.5825 0.029 Uiso 1 1 calc R
C5 C 0.1177(2) 0.20345(11) 0.44679(19) 0.0194(4) Uani 1 1 d .
C6 C 0.1643(2) 0.16868(11) 0.35352(19) 0.0198(4) Uani 1 1 d .
C7 C 0.2439(2) 0.12042(11) 0.3594(2) 0.0222(5) Uani 1 1 d .
C8 C 0.2652(2) 0.12093(11) 0.1702(2) 0.0224(5) Uani 1 1 d .
C9 C 0.1785(2) 0.16515(11) 0.1541(2) 0.0222(5) Uani 1 1 d .
H9 H 0.1564 0.1780 0.0819 0.027 Uiso 1 1 calc R
C10 C 0.1250(2) 0.19009(10) 0.24741(19) 0.0194(4) Uani 1 1 d .
C11 C 0.2778(3) 0.08733(13) 0.4641(2) 0.0296(6) Uani 1 1 d .
H11A H 0.3079 0.0477 0.4452 0.044 Uiso 1 1 calc R
H11B H 0.2069 0.0835 0.5108 0.044 Uiso 1 1 calc R
H11C H 0.3406 0.1094 0.5041 0.044 Uiso 1 1 calc R
C12 C 0.4073(3) 0.05388(12) 0.0907(2) 0.0282(5) Uani 1 1 d .
H12A H 0.4705 0.0667 0.1426 0.042 Uiso 1 1 calc R
H12B H 0.4431 0.0447 0.0192 0.042 Uiso 1 1 calc R
H12C H 0.3675 0.0183 0.1196 0.042 Uiso 1 1 calc R
C13 C 0.1124(3) 0.37679(12) 0.2327(2) 0.0311(6) Uani 1 1 d .
C14 C 0.0000 0.40447(18) 0.2500 0.0344(9) Uani 1 2 d S
H14 H 0.0000 0.4467 0.2500 0.041 Uiso 1 2 calc SR
C15 C 0.2201(3) 0.41575(14) 0.2095(3) 0.0411(8) Uani 1 1 d .
H15A H 0.2846 0.4068 0.2629 0.062 Uiso 1 1 calc R
H15B H 0.1971 0.4577 0.2162 0.062 Uiso 1 1 calc R
H15C H 0.2484 0.4080 0.1346 0.062 Uiso 1 1 calc R

loop_
_atom_site_aniso_label
_atom_site_aniso_U_11
_atom_site_aniso_U_22
_atom_site_aniso_U_33
_atom_site_aniso_U_23
_atom_site_aniso_U_13
_atom_site_aniso_U_12
Ir1 0.02317(7) 0.02197(6) 0.01034(6) 0.000 -0.00419(4) 0.000
O1 0.0305(10) 0.0306(9) 0.0161(8) -0.0014(7) 0.0028(7) 0.0081(8)
O2 0.0347(11) 0.0307(9) 0.0156(8) 0.0036(7) -0.0067(7) -0.0047(8)
N1 0.0239(10) 0.0208(9) 0.0120(8) -0.0002(7) -0.0041(7) -0.0034(8)
N2 0.0248(11) 0.0272(10) 0.0175(10) 0.0027(8) -0.0002(8) 0.0015(8)
C1 0.0294(13) 0.0244(11) 0.0137(10) -0.0011(8) -0.0015(9) -0.0001(9)
C2 0.0315(14) 0.0290(12) 0.0127(10) -0.0010(9) -0.0014(9) -0.0005(10)
C3 0.0324(14) 0.0358(13) 0.0108(9) 0.0005(9) -0.0037(9) -0.0002(11)
C4 0.0267(13) 0.0327(12) 0.0124(10) 0.0037(9) -0.0026(9) 0.0025(10)
C5 0.0214(11) 0.0256(11) 0.0112(9) 0.0023(8) -0.0016(8) -0.0030(9)
C6 0.0237(12) 0.0245(11) 0.0112(9) 0.0018(8) -0.0015(8) -0.0012(9)
C7 0.0258(13) 0.0271(11) 0.0138(10) 0.0029(8) -0.0020(9) 0.0002(9)
C8 0.0256(13) 0.0261(11) 0.0156(10) -0.0010(8) 0.0013(9) 0.0005(9)
C9 0.0272(13) 0.0263(11) 0.0131(10) 0.0019(8) -0.0025(9) 0.0007(10)
C10 0.0222(12) 0.0214(10) 0.0144(10) 0.0009(8) -0.0036(9) 0.0012(9)
C11 0.0372(16) 0.0333(13) 0.0183(11) 0.0061(10) -0.0012(11) 0.0078(11)
C12 0.0312(14) 0.0299(13) 0.0234(12) -0.0045(10) -0.0007(11) 0.0066(11)
C13 0.0500(18) 0.0298(13) 0.0134(11) 0.0018(9) -0.0086(11) -0.0082(12)
C14 0.056(3) 0.0244(17) 0.0226(18) 0.000 -0.0095(18) 0.000
C15 0.063(2) 0.0361(15) 0.0244(14) 0.0043(11) -0.0065(14) -0.0143(15)

loop_
_atom_type_symbol
_atom_type_description
_atom_type_scat_dispersion_real
_atom_type_scat_dispersion_imag
_atom_type_scat_source
C C 0.0033 0.0016 'International Tables Vol C Tables 4.2.6.8 and 6.1.1.4'
H H 0.0000 0.0000 'International Tables Vol C Tables 4.2.6.8 and 6.1.1.4'
N N 0.0061 0.0033 'International Tables Vol C Tables 4.2.6.8 and 6.1.1.4'
O O 0.0106 0.0060 'International Tables Vol C Tables 4.2.6.8 and 6.1.1.4'
Ir Ir -1.4442 7.9887 'International Tables Vol C Tables 4.2.6.8 and 6.1.1.4'

loop_
_geom_angle_atom_site_label_1
_geom_angle_atom_site_label_2
_geom_angle_atom_site_label_3
_geom_angle
_geom_angle_site_symmetry_1
_geom_angle_site_symmetry_3
C10 Ir1 C10 89.17(14) . 2
C10 Ir1 N1 94.59(9) . 2
C10 Ir1 N1 80.47(9) 2 2
C10 Ir1 N1 80.47(9) . .
C10 Ir1 N1 94.59(9) 2 .
N1 Ir1 N1 173.10(11) 2 .
C10 Ir1 O2 175.52(8) . 2
C10 Ir1 O2 91.37(9) 2 2
N1 Ir1 O2 89.88(7) 2 2
N1 Ir1 O2 95.06(8) . 2
C10 Ir1 O2 91.37(9) . .
C10 Ir1 O2 175.52(8) 2 .
N1 Ir1 O2 95.06(8) 2 .
N1 Ir1 O2 89.89(7) . .
O2 Ir1 O2 88.44(11) 2 .
C8 O1 C12 117.3(2) . .
C13 O2 Ir1 125.0(2) . .
C1 N1 C5 120.2(2) . .
C1 N1 Ir1 123.50(16) . .
C5 N1 Ir1 116.29(15) . .
C8 N2 C7 117.6(2) . .
N1 C1 C2 122.4(2) . .
N1 C1 H1 118.8 . .
C2 C1 H1 118.8 . .
C1 C2 C3 118.6(2) . .
C1 C2 H2 120.7 . .
C3 C2 H2 120.7 . .
C4 C3 C2 119.2(2) . .
C4 C3 H3 120.4 . .
C2 C3 H3 120.4 . .
C3 C4 C5 121.1(2) . .
C3 C4 H4 119.5 . .
C5 C4 H4 119.5 . .
N1 C5 C4 118.4(2) . .
N1 C5 C6 113.3(2) . .
C4 C5 C6 128.1(2) . .
C7 C6 C10 119.4(2) . .
C7 C6 C5 126.8(2) . .
C10 C6 C5 113.8(2) . .
N2 C7 C6 121.8(2) . .
N2 C7 C11 113.1(2) . .
C6 C7 C11 125.0(2) . .
N2 C8 O1 118.8(2) . .
N2 C8 C9 125.1(2) . .
O1 C8 C9 116.0(2) . .
C8 C9 C10 118.1(2) . .
C8 C9 H9 120.9 . .
C10 C9 H9 120.9 . .
C9 C10 C6 117.4(2) . .
C9 C10 Ir1 127.07(18) . .
C6 C10 Ir1 115.48(17) . .
C7 C11 H11A 109.5 . .
C7 C11 H11B 109.5 . .
H11A C11 H11B 109.5 . .
C7 C11 H11C 109.5 . .
H11A C11 H11C 109.5 . .
H11B C11 H11C 109.5 . .
O1 C12 H12A 109.5 . .
O1 C12 H12B 109.5 . .
H12A C12 H12B 109.5 . .
O1 C12 H12C 109.5 . .
H12A C12 H12C 109.5 . .
H12B C12 H12C 109.5 . .
O2 C13 C14 126.7(3) . .
O2 C13 C15 114.8(3) . .
C14 C13 C15 118.4(3) . .
C13 C14 C13 127.8(4) . 2
C13 C14 H14 116.1 . .
C13 C14 H14 116.1 2 .
C13 C15 H15A 109.5 . .
C13 C15 H15B 109.5 . .
H15A C15 H15B 109.5 . .
C13 C15 H15C 109.5 . .
H15A C15 H15C 109.5 . .
H15B C15 H15C 109.5 . .

loop_
_geom_bond_atom_site_label_1
_geom_bond_atom_site_label_2
_geom_bond_distance
_geom_bond_site_symmetry_2
Ir1 C10 1.980(2) .
Ir1 C10 1.981(2) 2
Ir1 N1 2.0418(19) 2
Ir1 N1 2.0419(19) .
Ir1 O2 2.1565(19) 2
Ir1 O2 2.1565(19) .
O1 C8 1.368(3) .
O1 C12 1.434(3) .
O2 C13 1.263(3) .
N1 C1 1.355(3) .
N1 C5 1.375(3) .
N2 C8 1.334(3) .
N2 C7 1.365(3) .
C1 C2 1.385(3) .
C1 H1 0.9500 .
C2 C3 1.392(4) .
C2 H2 0.9500 .
C3 C4 1.383(4) .
C3 H3 0.9500 .
C4 C5 1.411(3) .
C4 H4 0.9500 .
C5 C6 1.473(3) .
C6 C7 1.402(3) .
C6 C10 1.435(3) .
C7 C11 1.513(3) .
C8 C9 1.397(4) .
C9 C10 1.401(3) .
C9 H9 0.9500 .
C11 H11A 0.9800 .
C11 H11B 0.9800 .
C11 H11C 0.9800 .
C12 H12A 0.9800 .
C12 H12B 0.9800 .
C12 H12C 0.9800 .
C13 C14 1.414(4) .
C13 C15 1.513(4) .
C14 C13 1.414(4) 2
C14 H14 0.9500 .
C15 H15A 0.9800 .
C15 H15B 0.9800 .
C15 H15C 0.9800 .

loop_
_geom_torsion_atom_site_label_1
_geom_torsion_atom_site_label_2
_geom_torsion_atom_site_label_3
_geom_torsion_atom_site_label_4
_geom_torsion
_geom_torsion_site_symmetry_1
_geom_torsion_site_symmetry_4
C10 Ir1 O2 C13 -177.8(2) . .
N1 Ir1 O2 C13 87.5(2) 2 .
N1 Ir1 O2 C13 -97.3(2) . .
O2 Ir1 O2 C13 -2.23(16) 2 .
C10 Ir1 N1 C1 175.3(2) . .
C10 Ir1 N1 C1 -96.4(2) 2 .
O2 Ir1 N1 C1 -4.6(2) 2 .
O2 Ir1 N1 C1 83.8(2) . .
C10 Ir1 N1 C5 -5.08(17) . .
C10 Ir1 N1 C5 83.31(18) 2 .
O2 Ir1 N1 C5 175.09(17) 2 .
O2 Ir1 N1 C5 -96.48(18) . .
C5 N1 C1 C2 2.1(4) . .
Ir1 N1 C1 C2 -178.2(2) . .
N1 C1 C2 C3 -0.2(4) . .
C1 C2 C3 C4 -1.1(4) . .
C2 C3 C4 C5 0.6(4) . .
C1 N1 C5 C4 -2.6(3) . .
Ir1 N1 C5 C4 177.74(18) . .
C1 N1 C5 C6 -178.5(2) . .
Ir1 N1 C5 C6 1.8(3) . .
C3 C4 C5 N1 1.3(4) . .
C3 C4 C5 C6 176.6(3) . .
N1 C5 C6 C7 -178.5(2) . .
C4 C5 C6 C7 6.0(4) . .
N1 C5 C6 C10 4.3(3) . .
C4 C5 C6 C10 -171.2(2) . .
C8 N2 C7 C6 -1.8(4) . .
C8 N2 C7 C11 175.8(2) . .
C10 C6 C7 N2 7.2(4) . .
C5 C6 C7 N2 -169.8(2) . .
C5 C6 C7 C11 12.8(4) . .
C7 N2 C8 O1 176.5(2) . .
C7 N2 C8 C9 -4.5(4) . .
C12 O1 C8 N2 1.1(3) . .
C12 O1 C8 C9 -178.0(2) . .
N2 C8 C9 C10 5.1(4) . .
O1 C8 C9 C10 -175.9(2) . .
C8 C9 C10 C6 0.6(4) . .
C8 C9 C10 Ir1 -179.80(19) . .
C7 C6 C10 C9 -6.4(4) . .
C5 C6 C10 C9 171.0(2) . .
C7 C6 C10 Ir1 173.98(19) . .
C5 C6 C10 Ir1 -8.6(3) . .
C10 Ir1 C10 C9 93.0(2) 2 .
N1 Ir1 C10 C9 12.6(2) 2 .
N1 Ir1 C10 C9 -172.2(2) . .
O2 Ir1 C10 C9 -82.6(2) . .
C10 Ir1 C10 C6 -87.41(19) 2 .
N1 Ir1 C10 C6 -167.78(18) 2 .
N1 Ir1 C10 C6 7.38(18) . .
O2 Ir1 C10 C6 97.04(19) . .
Ir1 O2 C13 C14 4.7(3) . .
Ir1 O2 C13 C15 -174.65(17) . .
O2 C13 C14 C13 -2.7(2) . 2
C15 C13 C14 C13 176.6(3) . 2

loop_
_platon_squeeze_void_nr
_platon_squeeze_void_average_x
_platon_squeeze_void_average_y
_platon_squeeze_void_average_z
_platon_squeeze_void_volume
_platon_squeeze_void_count_electrons
_platon_squeeze_void_content
1 0.000 0.000 -0.008 276 45 ' '
2 0.500 0.500 0.368 276 45 ' '
